data_7054485
loop_
_publ_author_name
'Fischer, Dennis'
'Klap\"otke, Thomas M.'
'Reymann, Marius'
'Stierstorfer, J\"org'
'V\"olkl, Maurus B. R.'

_publ_section_title
;
 Energetic alliance of tetrazole-1-oxides and 1,2,5-oxadiazoles
;
_journal_issue 3
_journal_name_full 'New J. Chem.'
_journal_page_first 1619
_journal_paper_doi 10.1039/C4NJ01351D
_journal_volume 39
_journal_year 2015
_chemical_formula_moiety 'C4 N10 O3, 2(H4 N)'
_chemical_formula_sum 'C4 H8 N12 O3'
_chemical_formula_weight 272.22
_chemical_name_common 'bisammonium 4,5-bis(1-oxido-tetrazolyl)furazane'
_chemical_name_systematic 'bisammonium 4,5-bis(1-oxido-tetrazolyl)furazane'
_space_group_IT_number 61
_symmetry_cell_setting orthorhombic
_symmetry_Int_Tables_number 61
_symmetry_space_group_name_Hall '-P 2ac 2ab'
_symmetry_space_group_name_H-M 'P b c a'
_atom_sites_solution_hydrogens difmap
_atom_sites_solution_primary direct
_atom_sites_solution_secondary difmap
_audit_creation_date
;
'Thu Jan 23 19:12:07 2014'
;
_audit_creation_method
;
CrysAlisPro, Oxford Diffraction Ltd.,
Version 1.171.35.11 (release 16-05-2011 CrysAlis171 .NET)
(compiled May 16 2011,17:55:39)
;
_audit_update_record 24.01.2014
_cell_angle_alpha 90.00
_cell_angle_beta 90.00
_cell_angle_gamma 90.00
_cell_formula_units_Z 8
_cell_length_a 14.5573(13)
_cell_length_b 7.5523(7)
_cell_length_c 19.5093(14)
_cell_measurement_reflns_used 927
_cell_measurement_temperature 293(2)
_cell_measurement_theta_max 24.5920
_cell_measurement_theta_min 4.3880
_cell_volume 2144.9(3)
_computing_cell_refinement
;
CrysAlisPro, Agilent Technologies,
Version 1.171.35.11 (release 16-05-2011 CrysAlis171 .NET)
(compiled May 16 2011,17:55:39)
;
_computing_data_collection
;
CrysAlisPro, Agilent Technologies,
Version 1.171.35.11 (release 16-05-2011 CrysAlis171 .NET)
(compiled May 16 2011,17:55:39)
;
_computing_data_reduction
;
CrysAlisPro, Agilent Technologies,
Version 1.171.35.11 (release 16-05-2011 CrysAlis171 .NET)
(compiled May 16 2011,17:55:39)
;
_computing_molecular_graphics
;
'ORTEP (M. N. Burnett, C. K. Johnson, ORTEP-III: Oak Ridge Thermal Ellipsoid
;
_computing_publication_material 'PLATON (A. L. Spek, Acta Crystallogr, Sect. A, 1990, 46, C34, 1995 version).'
_computing_structure_refinement 'SHELXL-97 (Sheldrick, 1997)'
_computing_structure_solution SIR-92
_diffrn_ambient_temperature 293
_diffrn_detector_area_resol_mean 15.9809
_diffrn_measured_fraction_theta_full 0.996
_diffrn_measured_fraction_theta_max 0.996
_diffrn_measurement_device 'CCD camera on \k-goniostat'
_diffrn_measurement_device_type 'Xcalibur, Sapphire3'
_diffrn_measurement_method '\w scans'
_diffrn_orient_matrix_UB_11 0.0165914000
_diffrn_orient_matrix_UB_12 0.0637218000
_diffrn_orient_matrix_UB_13 -0.0236381000
_diffrn_orient_matrix_UB_21 0.0393465000
_diffrn_orient_matrix_UB_22 -0.0531950000
_diffrn_orient_matrix_UB_23 -0.0061277000
_diffrn_orient_matrix_UB_31 -0.0234853000
_diffrn_orient_matrix_UB_32 -0.0439348000
_diffrn_orient_matrix_UB_33 -0.0269275000
_diffrn_radiation_collimation 0.5
_diffrn_radiation_monochromator graphite
_diffrn_radiation_source 'Enhance (Mo) X-ray Source'
_diffrn_radiation_type 'Mo K\a'
_diffrn_radiation_wavelength 0.71073
_diffrn_reflns_av_R_equivalents 0.0472
_diffrn_reflns_av_sigmaI/netI 0.0700
_diffrn_reflns_limit_h_max 18
_diffrn_reflns_limit_h_min -11
_diffrn_reflns_limit_k_max 4
_diffrn_reflns_limit_k_min -9
_diffrn_reflns_limit_l_max 24
_diffrn_reflns_limit_l_min -21
_diffrn_reflns_number 5832
_diffrn_reflns_theta_full 27.00
_diffrn_reflns_theta_max 27.00
_diffrn_reflns_theta_min 4.18
_diffrn_source_current 40
_diffrn_source_type 'Spellman generator'
_diffrn_source_voltage 50
_exptl_absorpt_coefficient_mu 0.143
_exptl_absorpt_correction_T_max 0.9943
_exptl_absorpt_correction_T_min 0.9789
_exptl_absorpt_correction_type multi-scan
_exptl_absorpt_process_details
;
CrysAlisPro, Agilent Technologies,
Version 1.171.35.11 (release 16-05-2011 CrysAlis171 .NET)
(compiled May 16 2011,17:55:39)
Empirical absorption correction using spherical harmonics,
 implemented in SCALE3 ABSPACK scaling algorithm.
;
_exptl_crystal_colour colorless
_exptl_crystal_density_diffrn 1.686
_exptl_crystal_density_method 'not measured'
_exptl_crystal_description needle
_exptl_crystal_F_000 1120
_exptl_crystal_size_max 0.15
_exptl_crystal_size_mid 0.07
_exptl_crystal_size_min 0.04
_refine_diff_density_max 0.213
_refine_diff_density_min -0.242
_refine_diff_density_rms 0.052
_refine_ls_extinction_method none
_refine_ls_goodness_of_fit_ref 1.009
_refine_ls_hydrogen_treatment refall
_refine_ls_matrix_type full
_refine_ls_number_parameters 204
_refine_ls_number_reflns 2335
_refine_ls_number_restraints 0
_refine_ls_restrained_S_all 1.009
_refine_ls_R_factor_all 0.0865
_refine_ls_R_factor_gt 0.0465
_refine_ls_shift/su_max 0.000
_refine_ls_shift/su_mean 0.000
_refine_ls_structure_factor_coef Fsqd
_refine_ls_weighting_details 'calc w=1/[\s^2^(Fo^2^)+(0.0230P)^2^+0.0000P] where P=(Fo^2^+2Fc^2^)/3'
_refine_ls_weighting_scheme calc
_refine_ls_wR_factor_gt 0.0782
_refine_ls_wR_factor_ref 0.0959
_reflns_number_gt 1518
_reflns_number_total 2335
_reflns_threshold_expression >2sigma(I)
_cod_data_source_file c4nj01351d2.cif
_cod_data_source_block jx020
_cod_depositor_comments 'Adding full bibliography for 7054474--7054485.cif.'
_cod_original_sg_symbol_Hall ' -P 2ac 2ab'
_cod_database_code 7054485

loop_
_symmetry_equiv_pos_as_xyz
'x, y, z'
'-x+1/2, -y, z+1/2'
'x+1/2, -y+1/2, -z'
'-x, y+1/2, -z+1/2'
'-x, -y, -z'
'x-1/2, y, -z-1/2'
'-x-1/2, y-1/2, z'
'x, -y-1/2, z-1/2'

loop_
_atom_site_label
_atom_site_type_symbol
_atom_site_fract_x
_atom_site_fract_y
_atom_site_fract_z
_atom_site_U_iso_or_equiv
_atom_site_adp_type
_atom_site_occupancy
_atom_site_symmetry_multiplicity
_atom_site_calc_flag
O1 O 0.18115(12) 0.0635(2) 0.49699(7) 0.0342(4) Uani 1 1 d
O2 O 0.25735(12) 0.2400(2) 0.29856(7) 0.0384(5) Uani 1 1 d
O3 O 0.14600(12) -0.0560(2) 0.12929(7) 0.0344(4) Uani 1 1 d
N1 N 0.12097(14) -0.0305(2) 0.46114(8) 0.0266(5) Uani 1 1 d
N2 N 0.06659(15) -0.1514(3) 0.49092(9) 0.0352(5) Uani 1 1 d
N3 N 0.01410(16) -0.2161(3) 0.44178(9) 0.0388(5) Uani 1 1 d
N4 N 0.03371(15) -0.1383(3) 0.38090(8) 0.0333(5) Uani 1 1 d
N5 N 0.22540(15) 0.1687(3) 0.35948(8) 0.0341(5) Uani 1 1 d
N6 N 0.20054(14) 0.1950(3) 0.24496(8) 0.0330(5) Uani 1 1 d
N7 N 0.06968(13) -0.0289(2) 0.16500(8) 0.0258(4) Uani 1 1 d
N8 N -0.01364(15) -0.0702(3) 0.14034(9) 0.0328(5) Uani 1 1 d
N9 N -0.07311(14) -0.0291(3) 0.18861(9) 0.0352(5) Uani 1 1 d
N10 N -0.02993(14) 0.0359(3) 0.24412(9) 0.0321(5) Uani 1 1 d
C1 C 0.10085(16) -0.0231(3) 0.39388(9) 0.0238(5) Uani 1 1 d
C2 C 0.15071(16) 0.0816(3) 0.34353(10) 0.0232(5) Uani 1 1 d
C3 C 0.13492(16) 0.0988(3) 0.27137(10) 0.0247(5) Uani 1 1 d
C4 C 0.05950(17) 0.0349(3) 0.22899(10) 0.0249(5) Uani 1 1 d
N12 N 0.63901(18) 0.4328(3) 0.01108(11) 0.0319(5) Uani 1 1 d
N11 N 0.16207(17) 0.5659(3) 0.13689(11) 0.0324(5) Uani 1 1 d
H11C H 0.162(2) 0.692(4) 0.1303(11) 0.055(8) Uiso 1 1 d
H12D H 0.648(2) 0.308(4) 0.0073(12) 0.064(9) Uiso 1 1 d
H12B H 0.623(2) 0.474(4) -0.0301(14) 0.059(9) Uiso 1 1 d
H11A H 0.154(2) 0.518(4) 0.0902(15) 0.078(10) Uiso 1 1 d
H11B H 0.116(2) 0.536(4) 0.1706(15) 0.079(10) Uiso 1 1 d
H12A H 0.591(2) 0.459(4) 0.0453(14) 0.073(10) Uiso 1 1 d
H11D H 0.220(2) 0.528(4) 0.1518(12) 0.061(9) Uiso 1 1 d
H12C H 0.696(3) 0.490(4) 0.0245(14) 0.077(11) Uiso 1 1 d

loop_
_atom_site_aniso_label
_atom_site_aniso_U_11
_atom_site_aniso_U_22
_atom_site_aniso_U_33
_atom_site_aniso_U_23
_atom_site_aniso_U_13
_atom_site_aniso_U_12
O1 0.0333(10) 0.0415(10) 0.0277(8) -0.0037(7) -0.0089(8) 0.0007(9)
O2 0.0332(11) 0.0491(11) 0.0330(8) -0.0033(7) 0.0013(8) -0.0150(10)
O3 0.0310(10) 0.0454(11) 0.0269(8) -0.0054(7) 0.0073(8) 0.0005(9)
N1 0.0275(11) 0.0281(10) 0.0242(9) 0.0002(8) 0.0014(9) 0.0054(10)
N2 0.0408(13) 0.0307(11) 0.0342(10) 0.0068(8) 0.0055(10) 0.0016(11)
N3 0.0449(15) 0.0337(11) 0.0378(10) 0.0009(9) 0.0057(11) -0.0057(12)
N4 0.0357(12) 0.0324(11) 0.0320(9) -0.0006(8) 0.0016(10) -0.0059(11)
N5 0.0318(12) 0.0406(12) 0.0299(9) -0.0014(8) 0.0006(9) -0.0075(11)
N6 0.0299(12) 0.0394(12) 0.0296(9) -0.0047(8) 0.0018(10) -0.0087(11)
N7 0.0271(11) 0.0277(10) 0.0225(9) -0.0001(7) 0.0005(9) -0.0015(10)
N8 0.0311(12) 0.0376(12) 0.0299(10) 0.0017(8) -0.0067(10) -0.0076(11)
N9 0.0310(13) 0.0423(12) 0.0322(10) 0.0035(9) -0.0020(10) -0.0047(11)
N10 0.0262(11) 0.0399(11) 0.0302(9) 0.0011(8) 0.0007(9) -0.0025(11)
C1 0.0240(13) 0.0252(12) 0.0223(10) -0.0013(8) -0.0011(10) 0.0017(11)
C2 0.0213(12) 0.0229(11) 0.0254(10) -0.0041(8) 0.0000(10) -0.0003(11)
C3 0.0240(13) 0.0261(12) 0.0241(10) -0.0030(9) 0.0040(10) 0.0023(11)
C4 0.0260(13) 0.0286(11) 0.0202(10) 0.0025(9) 0.0016(10) 0.0002(12)
N12 0.0308(13) 0.0346(13) 0.0303(11) -0.0005(10) 0.0006(11) -0.0016(12)
N11 0.0283(13) 0.0413(14) 0.0277(11) -0.0007(10) -0.0005(10) 0.0021(12)

loop_
_atom_type_symbol
_atom_type_description
_atom_type_scat_dispersion_real
_atom_type_scat_dispersion_imag
_atom_type_scat_source
C C 0.0033 0.0016 'International Tables Vol C Tables 4.2.6.8 and 6.1.1.4'
H H 0.0000 0.0000 'International Tables Vol C Tables 4.2.6.8 and 6.1.1.4'
N N 0.0061 0.0033 'International Tables Vol C Tables 4.2.6.8 and 6.1.1.4'
O O 0.0106 0.0060 'International Tables Vol C Tables 4.2.6.8 and 6.1.1.4'

loop_
_geom_angle_atom_site_label_1
_geom_angle_atom_site_label_2
_geom_angle_atom_site_label_3
_geom_angle
N6 O2 N5 110.75(16)
O1 N1 N2 121.72(17)
O1 N1 C1 129.45(19)
N2 N1 C1 108.80(19)
N3 N2 N1 106.20(16)
N2 N3 N4 110.75(19)
C1 N4 N3 105.71(17)
C2 N5 O2 105.69(16)
C3 N6 O2 106.09(16)
O3 N7 N8 122.18(16)
O3 N7 C4 129.36(19)
N8 N7 C4 108.43(19)
N9 N8 N7 106.44(16)
N8 N9 N10 110.78(19)
C4 N10 N9 106.00(18)
N4 C1 N1 108.54(19)
N4 C1 C2 126.32(18)
N1 C1 C2 124.9(2)
N5 C2 C3 108.74(19)
N5 C2 C1 121.83(18)
C3 C2 C1 129.3(2)
N6 C3 C2 108.7(2)
N6 C3 C4 120.78(19)
C2 C3 C4 130.4(2)
N10 C4 N7 108.3(2)
N10 C4 C3 127.40(19)
N7 C4 C3 124.2(2)
H12D N12 H12B 108(2)
H12D N12 H12A 110(2)
H12B N12 H12A 111(2)
H12D N12 H12C 111(3)
H12B N12 H12C 108(2)
H12A N12 H12C 109(2)
H11C N11 H11A 104(2)
H11C N11 H11B 109(2)
H11A N11 H11B 117(2)
H11C N11 H11D 110(2)
H11A N11 H11D 107(2)
H11B N11 H11D 110(2)

loop_
_geom_bond_atom_site_label_1
_geom_bond_atom_site_label_2
_geom_bond_distance
O1 N1 1.327(2)
O2 N6 1.376(2)
O2 N5 1.385(2)
O3 N7 1.327(2)
N1 N2 1.341(3)
N1 C1 1.346(2)
N2 N3 1.320(3)
N3 N4 1.356(2)
N4 C1 1.333(3)
N5 C2 1.308(3)
N6 C3 1.306(3)
N7 N8 1.342(3)
N7 C4 1.346(3)
N8 N9 1.316(3)
N9 N10 1.345(2)
N10 C4 1.335(3)
C1 C2 1.455(3)
C2 C3 1.432(3)
C3 C4 1.457(3)
N12 H12D 0.95(3)
N12 H12B 0.89(3)
N12 H12A 0.99(3)
N12 H12C 0.97(4)
N11 H11C 0.96(3)
N11 H11A 0.99(3)
N11 H11B 0.97(3)
N11 H11D 0.94(3)

loop_
_geom_hbond_atom_site_label_D
_geom_hbond_atom_site_label_H
_geom_hbond_atom_site_label_A
_geom_hbond_distance_DH
_geom_hbond_distance_HA
_geom_hbond_distance_DA
_geom_hbond_angle_DHA
_geom_hbond_site_symmetry_A
N11 H11C O3 0.96(3) 1.91(3) 2.869(3) 170(2) 1_565
N11 H11C N7 0.96(3) 2.59(3) 3.388(3) 141(2) 1_565
N12 H12D O1 0.95(3) 1.91(3) 2.860(3) 173(3) 6_656
N12 H12D N1 0.95(3) 2.66(3) 3.551(3) 156(2) 6_656
N12 H12B O3 0.89(3) 2.06(3) 2.894(3) 155(3) 3
N11 H11A O1 0.99(3) 1.96(3) 2.912(3) 161(3) 8_565
N11 H11A N2 0.99(3) 2.52(3) 3.234(3) 129(2) 8_565
N11 H11A N1 0.99(3) 2.56(3) 3.491(3) 156(2) 8_565
N11 H11B N10 0.97(3) 2.08(3) 3.023(3) 164(2) 4
N12 H12A N8 0.99(3) 2.18(3) 3.113(3) 157(2) 7_665
N11 H11D O3 0.94(3) 2.10(3) 2.945(3) 150(2) 7_665
N11 H11D N6 0.94(3) 2.50(3) 3.065(3) 119(2) 7_665
N12 H12C O1 0.97(4) 1.92(4) 2.802(3) 150(2) 4_655
N12 H12C N1 0.97(4) 2.69(4) 3.547(3) 148(2) 4_655

loop_
_geom_torsion_atom_site_label_1
_geom_torsion_atom_site_label_2
_geom_torsion_atom_site_label_3
_geom_torsion_atom_site_label_4
_geom_torsion
O1 N1 N2 N3 178.32(18)
C1 N1 N2 N3 0.0(2)
N1 N2 N3 N4 -0.2(2)
N2 N3 N4 C1 0.3(3)
N6 O2 N5 C2 0.1(2)
N5 O2 N6 C3 0.1(2)
O3 N7 N8 N9 179.12(18)
C4 N7 N8 N9 1.0(2)
N7 N8 N9 N10 -0.7(2)
N8 N9 N10 C4 0.2(2)
N3 N4 C1 N1 -0.3(2)
N3 N4 C1 C2 174.3(2)
O1 N1 C1 N4 -177.95(19)
N2 N1 C1 N4 0.2(2)
O1 N1 C1 C2 7.3(4)
N2 N1 C1 C2 -174.5(2)
O2 N5 C2 C3 -0.3(2)
O2 N5 C2 C1 175.41(19)
N4 C1 C2 N5 -168.4(2)
N1 C1 C2 N5 5.4(4)
N4 C1 C2 C3 6.4(4)
N1 C1 C2 C3 -179.9(2)
O2 N6 C3 C2 -0.3(2)
O2 N6 C3 C4 177.10(18)
N5 C2 C3 N6 0.4(3)
C1 C2 C3 N6 -174.9(2)
N5 C2 C3 C4 -176.7(2)
C1 C2 C3 C4 8.1(4)
N9 N10 C4 N7 0.4(3)
N9 N10 C4 C3 177.5(2)
O3 N7 C4 N10 -178.85(19)
N8 N7 C4 N10 -0.9(3)
O3 N7 C4 C3 4.0(4)
N8 N7 C4 C3 -178.0(2)
N6 C3 C4 N10 -135.4(2)
C2 C3 C4 N10 41.3(4)
N6 C3 C4 N7 41.1(3)
C2 C3 C4 N7 -142.1(2)
